data_2000315
loop_
_publ_author_name
'van Albada, G. A.'
'de Graaff, R. A. G.'
'Haasnoot, J. G.'
'Schild, J.'
'Reedijk, J.'

_publ_section_title
;
 Structure of
 aquadibromobis(1,2,4-triazolo[1,5-<i>a</i>]pyrimidine-<i>N</i>3)copper(II),
 a one-dimensional alternating copper(II)^{&#x00B7;&#x00B7;&#x00B7;^}
 oxygen array
;
_journal_issue 5
_journal_name_full 'Acta Crystallographica Section C'
_journal_page_first 946
_journal_page_last 949
_journal_paper_doi 10.1107/S010827019001191X
_journal_volume 47
_journal_year 1991
_chemical_formula_sum 'C10 H10 Br2 Cu N8 O'
_symmetry_cell_setting orthorhombic
_symmetry_space_group_name_H-M 'P c c n'
_audit_creation_method 'IUCr CIFGEN early version'
_cell_angle_alpha 90
_cell_angle_beta 90
_cell_angle_gamma 90
_cell_formula_units_Z 4
_cell_length_a 8.886(8)
_cell_length_b 15.025(7)
_cell_length_c 11.928(5)
_cell_volume 1592.5(17)
_diffrn_radiation_type Mo
_diffrn_radiation_wavelength 0.71073
_exptl_crystal_density_diffrn 2.01
_exptl_crystal_F_000 930
_cod_data_source_file ab0165.cif
_cod_data_source_block ab0165a
_cod_original_cell_volume 1592.8
_cod_original_sg_symbol_H-M Pccn
_cod_original_formula_sum 'C10 H10 Br2 Cu1 N8 O1'
_cod_database_code 2000315

loop_
_atom_site_label
_atom_site_fract_x
_atom_site_fract_y
_atom_site_fract_z
Cu .25000 .25000 -.00024(5)
Br .41956(4) .36976(3) -.06366(3)
N(11) .4237(3) .1688(2) .0039(2)
C(12) .5046(5) .1422(2) .0944(3)
N(13) .6228(4) .0914(2) .0724(3)
N(14) .6152(3) .0845(2) -.0419(2)
C(15) .7099(4) .0382(3) -.1082(3)
C(16) .6798(4) .0407(2) -.2197(3)
C(17) .5587(4) .0910(3) -.2574(3)
N(18) .4656(3) .1366(2) -.1923(3)
C(19) .4958(4) .1317(2) -.0826(3)
O .25000 .25000 .1875(3)
H(1) .202(4) .216(2) .228(3)
H(12) .4776(5) .1591(2) .1703(3)
H(15) .7944(4) .0051(3) -.0781(3)
H(16) .7421(4) .0081(2) -.2724(3)
H(17) .5404(4) .0926(3) -.3376(3)
